data_4025194
loop_
_publ_author_name
'Li-Xia Wang'
'De-Xian Wang'
'Zhi-Tang Huang'
'Mei-Xiang Wang'

_publ_section_title
;
 Synthesis and Highly Selective Bromination of Azacalix[4]pyrimidine
 Macrocycles
;
_journal_name_full 'Journal of Organic Chemistry'
_journal_page_first 741
_journal_page_last 747
_journal_paper_doi 10.1021/jo902245q
_journal_volume 75
_journal_year 2010
_chemical_formula_sum 'C48 H44 N12 O4'
_chemical_formula_weight 852.95
_chemical_name_systematic
; 
 ? 
;
_space_group_IT_number 130
_symmetry_cell_setting tetragonal
_symmetry_space_group_name_Hall '-P 4a 2ac'
_symmetry_space_group_name_H-M 'P 4/n c c :2'
_atom_sites_solution_hydrogens geom
_atom_sites_solution_primary direct
_atom_sites_solution_secondary difmap
_audit_creation_method SHELXL-97
_cell_angle_alpha 90.00
_cell_angle_beta 90.00
_cell_angle_gamma 90.00
_cell_formula_units_Z 4
_cell_length_a 17.896(3)
_cell_length_b 17.896(3)
_cell_length_c 16.855(3)
_cell_measurement_reflns_used 12438
_cell_measurement_temperature 173(2)
_cell_measurement_theta_max 27.46
_cell_measurement_theta_min 2.28
_cell_volume 5398.1(16)
_computing_cell_refinement 'CrystalClear (Rigaku Inc., 2008)'
_computing_data_collection 'CrystalClear (Rigaku Inc., 2008)'
_computing_data_reduction 'CrystalClear (Rigaku Inc., 2008)'
_computing_molecular_graphics 'XP in Siemens SHELXTL (Sheldrick, 1994)'
_computing_publication_material 'SHELX97 (Sheldrick, 1997)'
_computing_structure_refinement 'SHELXL-97 (Sheldrick, 1997)'
_computing_structure_solution 'SHELXS-97 (Sheldrick, 1990)'
_diffrn_ambient_temperature 173(2)
_diffrn_detector_area_resol_mean 28.5714
_diffrn_measured_fraction_theta_full 0.999
_diffrn_measured_fraction_theta_max 0.999
_diffrn_measurement_device_type 'MM007HF + CCD (Saturn724+)'
_diffrn_measurement_method '\w scans at fixed \c = 45\%'
_diffrn_radiation_monochromator Confocal
_diffrn_radiation_source 'Rotating Anode'
_diffrn_radiation_type MoK\a
_diffrn_radiation_wavelength 0.71073
_diffrn_reflns_av_R_equivalents 0.0611
_diffrn_reflns_av_sigmaI/netI 0.0233
_diffrn_reflns_limit_h_max 20
_diffrn_reflns_limit_h_min -16
_diffrn_reflns_limit_k_max 21
_diffrn_reflns_limit_k_min -23
_diffrn_reflns_limit_l_max 21
_diffrn_reflns_limit_l_min -21
_diffrn_reflns_number 31751
_diffrn_reflns_theta_full 27.46
_diffrn_reflns_theta_max 27.46
_diffrn_reflns_theta_min 2.28
_exptl_absorpt_coefficient_mu 0.070
_exptl_absorpt_correction_T_max 0.9910
_exptl_absorpt_correction_T_min 0.9861
_exptl_absorpt_correction_type numerical
_exptl_absorpt_process_details 'CrystalClear (Rigaku Inc., 2008)'
_exptl_crystal_colour colorless
_exptl_crystal_density_diffrn 1.050
_exptl_crystal_density_method 'not measured'
_exptl_crystal_description block
_exptl_crystal_F_000 1792
_exptl_crystal_size_max 0.20
_exptl_crystal_size_mid 0.17
_exptl_crystal_size_min 0.13
_platon_squeeze_details
;
;
_refine_diff_density_max 0.203
_refine_diff_density_min -0.162
_refine_diff_density_rms 0.039
_refine_ls_extinction_method none
_refine_ls_goodness_of_fit_ref 1.251
_refine_ls_hydrogen_treatment constr
_refine_ls_matrix_type full
_refine_ls_number_parameters 211
_refine_ls_number_reflns 3099
_refine_ls_number_restraints 424
_refine_ls_restrained_S_all 1.206
_refine_ls_R_factor_all 0.0916
_refine_ls_R_factor_gt 0.0856
_refine_ls_shift/su_max 0.000
_refine_ls_shift/su_mean 0.000
_refine_ls_structure_factor_coef Fsqd
_refine_ls_weighting_details 'calc w=1/[\s^2^(Fo^2^)+(0.0422P)^2^+3.8081P] where P=(Fo^2^+2Fc^2^)/3'
_refine_ls_weighting_scheme calc
_refine_ls_wR_factor_gt 0.1732
_refine_ls_wR_factor_ref 0.1764
_reflns_number_gt 2883
_reflns_number_total 3099
_reflns_threshold_expression >2sigma(I)
_cod_data_source_file jo902245q_si_002.cif
_cod_data_source_block mx138
_cod_original_cell_volume 5397.8(15)
_cod_original_sg_symbol_H-M 'P 4/n c c'
_cod_database_code 4025194

loop_
_symmetry_equiv_pos_as_xyz
'x, y, z'
'-x+1/2, -y+1/2, z'
'-y+1/2, x, z'
'y, -x+1/2, z'
'-x, y+1/2, -z+1/2'
'x+1/2, -y, -z+1/2'
'y+1/2, x+1/2, -z+1/2'
'-y, -x, -z+1/2'
'-x, -y, -z'
'x-1/2, y-1/2, -z'
'y-1/2, -x, -z'
'-y, x-1/2, -z'
'x, -y-1/2, z-1/2'
'-x-1/2, y, z-1/2'
'-y-1/2, -x-1/2, z-1/2'
'y, x, z-1/2'

loop_
_atom_site_label
_atom_site_type_symbol
_atom_site_fract_x
_atom_site_fract_y
_atom_site_fract_z
_atom_site_U_iso_or_equiv
_atom_site_adp_type
_atom_site_occupancy
_atom_site_symmetry_multiplicity
_atom_site_calc_flag
_atom_site_refinement_flags
_atom_site_disorder_assembly
_atom_site_disorder_group
N1 N 0.56255(9) 0.22540(9) 0.47827(11) 0.0376(4) Uani 1 1 d U . .
N2 N 0.54278(11) 0.30949(11) 0.58178(12) 0.0461(5) Uani 1 1 d U . .
N3 N 0.62383(11) 0.41439(11) 0.60304(11) 0.0449(5) Uani 1 1 d U . .
C1 C 0.58791(11) 0.28773(11) 0.52236(12) 0.0354(4) Uani 1 1 d U . .
C2 C 0.65197(11) 0.32510(11) 0.50138(13) 0.0344(4) Uani 1 1 d U . .
H2 H 0.6839 0.3073 0.4605 0.041 Uiso 1 1 calc R . .
C3 C 0.66784(11) 0.39089(11) 0.54329(12) 0.0355(5) Uani 1 1 d U . .
C4 C 0.56474(14) 0.37158(14) 0.61849(15) 0.0505(6) Uani 1 1 d U . .
H4 H 0.5342 0.3875 0.6614 0.061 Uiso 1 1 calc R . .
C5 C 0.48356(12) 0.22761(13) 0.45049(14) 0.0441(5) Uani 1 1 d U A .
H5A H 0.4514 0.2460 0.4941 0.053 Uiso 1 1 calc R . .
H5B H 0.4672 0.1763 0.4370 0.053 Uiso 1 1 calc R . .
C6 C 0.47349(12) 0.27730(12) 0.37907(13) 0.0420(5) Uani 1 1 d DU . .
O1 O 0.4348(6) 0.4142(5) 0.1865(4) 0.0578(17) Uani 0.450(15) 1 d PDU A 1
C7 C 0.4629(6) 0.2445(5) 0.3057(4) 0.0482(18) Uani 0.450(15) 1 d PDU A 1
H7 H 0.4626 0.1916 0.3008 0.058 Uiso 0.450(15) 1 calc PR A 1
C8 C 0.4528(6) 0.2889(5) 0.2394(5) 0.0510(17) Uani 0.450(15) 1 d PDU A 1
H8 H 0.4501 0.2670 0.1882 0.061 Uiso 0.450(15) 1 calc PR A 1
C9 C 0.4466(6) 0.3654(5) 0.2483(5) 0.0496(17) Uani 0.450(15) 1 d PDU A 1
C10 C 0.4448(7) 0.3969(6) 0.3229(5) 0.0445(18) Uani 0.450(15) 1 d PDU A 1
H10 H 0.4369 0.4491 0.3290 0.053 Uiso 0.450(15) 1 calc PR A 1
C11 C 0.4546(9) 0.3519(4) 0.3886(6) 0.043(2) Uani 0.450(15) 1 d PDU A 1
H11 H 0.4483 0.3720 0.4404 0.052 Uiso 0.450(15) 1 calc PR A 1
C12 C 0.4434(8) 0.3860(6) 0.1079(5) 0.070(3) Uani 0.450(15) 1 d PDU A 1
H12A H 0.4911 0.3593 0.1037 0.105 Uiso 0.450(15) 1 calc PR A 1
H12B H 0.4429 0.4276 0.0702 0.105 Uiso 0.450(15) 1 calc PR A 1
H12C H 0.4023 0.3517 0.0959 0.105 Uiso 0.450(15) 1 calc PR A 1
O1' O 0.4640(5) 0.4264(4) 0.1866(3) 0.0566(14) Uani 0.550(15) 1 d PDU A 2
C7' C 0.4850(5) 0.2523(4) 0.3014(3) 0.0493(16) Uani 0.550(15) 1 d PDU A 2
H7' H 0.4968 0.2012 0.2930 0.059 Uiso 0.550(15) 1 calc PR A 2
C8' C 0.4797(6) 0.2994(4) 0.2359(4) 0.0527(15) Uani 0.550(15) 1 d PDU A 2
H8' H 0.4846 0.2799 0.1837 0.063 Uiso 0.550(15) 1 calc PR A 2
C9' C 0.4672(5) 0.3749(4) 0.2472(4) 0.0496(15) Uani 0.550(15) 1 d PDU A 2
C10' C 0.4627(6) 0.4030(5) 0.3231(4) 0.0466(17) Uani 0.550(15) 1 d PDU A 2
H10' H 0.4559 0.4551 0.3315 0.056 Uiso 0.550(15) 1 calc PR A 2
C11' C 0.4681(8) 0.3549(3) 0.3872(5) 0.0454(19) Uani 0.550(15) 1 d PDU A 2
H11' H 0.4683 0.3755 0.4392 0.054 Uiso 0.550(15) 1 calc PR A 2
C12' C 0.4803(7) 0.4012(5) 0.1084(4) 0.074(2) Uani 0.550(15) 1 d PDU A 2
H12D H 0.5313 0.3813 0.1067 0.112 Uiso 0.550(15) 1 calc PR A 2
H12E H 0.4760 0.4430 0.0712 0.112 Uiso 0.550(15) 1 calc PR A 2
H12F H 0.4449 0.3618 0.0934 0.112 Uiso 0.550(15) 1 calc PR A 2

loop_
_atom_site_aniso_label
_atom_site_aniso_U_11
_atom_site_aniso_U_22
_atom_site_aniso_U_33
_atom_site_aniso_U_23
_atom_site_aniso_U_13
_atom_site_aniso_U_12
N1 0.0307(9) 0.0362(9) 0.0460(10) 0.0023(8) -0.0055(7) 0.0000(7)
N2 0.0412(10) 0.0473(11) 0.0497(11) 0.0000(9) 0.0097(9) 0.0041(8)
N3 0.0438(10) 0.0433(11) 0.0475(11) -0.0092(8) 0.0037(9) 0.0057(8)
C1 0.0336(10) 0.0357(10) 0.0368(10) 0.0017(8) -0.0024(8) 0.0041(8)
C2 0.0334(10) 0.0333(10) 0.0363(10) 0.0013(8) -0.0010(8) 0.0038(8)
C3 0.0338(10) 0.0339(11) 0.0388(10) -0.0021(8) -0.0024(8) 0.0063(8)
C4 0.0451(13) 0.0519(14) 0.0547(14) -0.0071(11) 0.0106(11) 0.0084(11)
C5 0.0309(11) 0.0479(13) 0.0536(12) 0.0055(10) -0.0058(10) -0.0032(9)
C6 0.0366(11) 0.0476(12) 0.0419(11) 0.0013(9) -0.0054(9) 0.0068(9)
O1 0.076(4) 0.055(3) 0.042(2) 0.002(2) -0.006(3) 0.025(3)
C7 0.049(4) 0.045(3) 0.050(3) -0.003(2) -0.009(3) 0.000(3)
C8 0.056(4) 0.050(3) 0.047(3) -0.007(2) -0.008(3) 0.008(3)
C9 0.059(4) 0.049(3) 0.041(2) 0.001(2) -0.005(3) 0.017(3)
C10 0.046(4) 0.043(3) 0.045(3) -0.001(2) -0.002(3) 0.016(3)
C11 0.040(4) 0.052(3) 0.038(3) -0.002(2) -0.001(3) 0.014(3)
C12 0.099(6) 0.069(5) 0.042(3) -0.003(3) -0.009(4) 0.031(4)
O1' 0.071(3) 0.059(2) 0.0402(18) 0.0000(16) -0.004(2) 0.018(2)
C7' 0.057(4) 0.042(2) 0.049(2) -0.0011(19) -0.006(2) 0.008(2)
C8' 0.064(4) 0.052(3) 0.043(2) -0.0050(19) -0.004(3) 0.009(3)
C9' 0.057(3) 0.048(2) 0.044(2) 0.0030(19) -0.005(2) 0.018(2)
C10' 0.052(4) 0.045(2) 0.043(2) -0.0042(19) -0.007(2) 0.015(2)
C11' 0.045(4) 0.052(2) 0.039(2) -0.004(2) 0.001(2) 0.013(2)
C12' 0.099(5) 0.075(4) 0.049(3) 0.001(3) 0.000(4) 0.015(4)

loop_
_atom_type_symbol
_atom_type_description
_atom_type_scat_dispersion_real
_atom_type_scat_dispersion_imag
_atom_type_scat_source
C C 0.0033 0.0016 'International Tables Vol C Tables 4.2.6.8 and 6.1.1.4'
H H 0.0000 0.0000 'International Tables Vol C Tables 4.2.6.8 and 6.1.1.4'
N N 0.0061 0.0033 'International Tables Vol C Tables 4.2.6.8 and 6.1.1.4'
O O 0.0106 0.0060 'International Tables Vol C Tables 4.2.6.8 and 6.1.1.4'

loop_
_geom_angle_atom_site_label_1
_geom_angle_atom_site_label_2
_geom_angle_atom_site_label_3
_geom_angle
_geom_angle_site_symmetry_1
_geom_angle_site_symmetry_3
_geom_angle_publ_flag
C3 N1 C1 122.37(17) 12_656 . ?
C3 N1 C5 120.82(18) 12_656 . ?
C1 N1 C5 116.65(17) . . ?
C4 N2 C1 114.3(2) . . ?
C4 N3 C3 115.6(2) . . ?
N2 C1 C2 123.5(2) . . ?
N2 C1 N1 115.27(19) . . ?
C2 C1 N1 121.09(19) . . ?
C1 C2 C3 116.63(19) . . ?
C1 C2 H2 121.7 . . ?
C3 C2 H2 121.7 . . ?
N3 C3 N1 116.57(19) . 11_666 ?
N3 C3 C2 121.4(2) . . ?
N1 C3 C2 121.86(19) 11_666 . ?
N2 C4 N3 128.6(2) . . ?
N2 C4 H4 115.7 . . ?
N3 C4 H4 115.7 . . ?
N1 C5 C6 112.34(18) . . ?
N1 C5 H5A 109.1 . . ?
C6 C5 H5A 109.1 . . ?
N1 C5 H5B 109.1 . . ?
C6 C5 H5B 109.1 . . ?
H5A C5 H5B 107.9 . . ?
C7 C6 C11 118.7(6) . . ?
C7 C6 C11' 120.0(5) . . ?
C11 C6 C11' 10.3(12) . . ?
C7 C6 C7' 17.6(5) . . ?
C11 C6 C7' 116.9(5) . . ?
C11' C6 C7' 114.8(5) . . ?
C7 C6 C5 118.7(4) . . ?
C11 C6 C5 120.3(5) . . ?
C11' C6 C5 121.0(4) . . ?
C7' C6 C5 122.8(3) . . ?
C9 O1 C12 117.5(6) . . ?
C6 C7 C8 119.7(7) . . ?
C6 C7 H7 120.1 . . ?
C8 C7 H7 120.1 . . ?
C9 C8 C7 119.6(7) . . ?
C9 C8 H8 120.2 . . ?
C7 C8 H8 120.2 . . ?
O1 C9 C10 115.3(6) . . ?
O1 C9 C8 124.0(6) . . ?
C10 C9 C8 120.4(6) . . ?
C9 C10 C11 119.4(7) . . ?
C9 C10 H10 120.3 . . ?
C11 C10 H10 120.3 . . ?
C10 C11 C6 119.9(7) . . ?
C10 C11 H11 120.0 . . ?
C6 C11 H11 120.0 . . ?
C9' O1' C12' 117.8(5) . . ?
C8' C7' C6 122.6(5) . . ?
C8' C7' H7' 118.7 . . ?
C6 C7' H7' 118.7 . . ?
C9' C8' C7' 119.5(5) . . ?
C9' C8' H8' 120.2 . . ?
C7' C8' H8' 120.2 . . ?
C10' C9' O1' 116.2(5) . . ?
C10' C9' C8' 119.7(5) . . ?
O1' C9' C8' 123.9(5) . . ?
C9' C10' C11' 119.5(6) . . ?
C9' C10' H10' 120.2 . . ?
C11' C10' H10' 120.2 . . ?
C10' C11' C6 123.0(6) . . ?
C10' C11' H11' 118.5 . . ?
C6 C11' H11' 118.5 . . ?
O1' C12' H12D 109.5 . . ?
O1' C12' H12E 109.5 . . ?
H12D C12' H12E 109.5 . . ?
O1' C12' H12F 109.5 . . ?
H12D C12' H12F 109.5 . . ?
H12E C12' H12F 109.5 . . ?

loop_
_geom_bond_atom_site_label_1
_geom_bond_atom_site_label_2
_geom_bond_distance
_geom_bond_site_symmetry_2
_geom_bond_publ_flag
N1 C3 1.374(3) 12_656 ?
N1 C1 1.415(3) . ?
N1 C5 1.490(3) . ?
N2 C4 1.331(3) . ?
N2 C1 1.344(3) . ?
N3 C4 1.331(3) . ?
N3 C3 1.346(3) . ?
C1 C2 1.373(3) . ?
C2 C3 1.402(3) . ?
C2 H2 0.9500 . ?
C3 N1 1.374(3) 11_666 ?
C4 H4 0.9500 . ?
C5 C6 1.507(3) . ?
C5 H5A 0.9900 . ?
C5 H5B 0.9900 . ?
C6 C7 1.382(6) . ?
C6 C11 1.387(6) . ?
C6 C11' 1.399(5) . ?
C6 C7' 1.399(5) . ?
O1 C9 1.375(6) . ?
O1 C12 1.426(6) . ?
C7 C8 1.384(7) . ?
C7 H7 0.9500 . ?
C8 C9 1.381(6) . ?
C8 H8 0.9500 . ?
C9 C10 1.379(6) . ?
C10 C11 1.381(6) . ?
C10 H10 0.9500 . ?
C11 H11 0.9500 . ?
C12 H12A 0.9800 . ?
C12 H12B 0.9800 . ?
C12 H12C 0.9800 . ?
O1' C9' 1.377(5) . ?
O1' C12' 1.425(6) . ?
C7' C8' 1.392(6) . ?
C7' H7' 0.9500 . ?
C8' C9' 1.382(6) . ?
C8' H8' 0.9500 . ?
C9' C10' 1.377(5) . ?
C10' C11' 1.385(6) . ?
C10' H10' 0.9500 . ?
C11' H11' 0.9500 . ?
C12' H12D 0.9800 . ?
C12' H12E 0.9800 . ?
C12' H12F 0.9800 . ?

loop_
_geom_torsion_atom_site_label_1
_geom_torsion_atom_site_label_2
_geom_torsion_atom_site_label_3
_geom_torsion_atom_site_label_4
_geom_torsion
_geom_torsion_site_symmetry_1
_geom_torsion_site_symmetry_2
_geom_torsion_site_symmetry_3
_geom_torsion_site_symmetry_4
_geom_torsion_publ_flag
C4 N2 C1 C2 0.9(3) . . . . ?
C4 N2 C1 N1 -175.06(19) . . . . ?
C3 N1 C1 N2 -136.1(2) 12_656 . . . ?
C5 N1 C1 N2 48.5(3) . . . . ?
C3 N1 C1 C2 47.8(3) 12_656 . . . ?
C5 N1 C1 C2 -127.6(2) . . . . ?
N2 C1 C2 C3 -2.7(3) . . . . ?
N1 C1 C2 C3 173.12(18) . . . . ?
C4 N3 C3 N1 174.5(2) . . . 11_666 ?
C4 N3 C3 C2 -0.6(3) . . . . ?
C1 C2 C3 N3 2.5(3) . . . . ?
C1 C2 C3 N1 -172.43(19) . . . 11_666 ?
C1 N2 C4 N3 1.2(4) . . . . ?
C3 N3 C4 N2 -1.3(4) . . . . ?
C3 N1 C5 C6 -97.9(2) 12_656 . . . ?
C1 N1 C5 C6 77.6(2) . . . . ?
N1 C5 C6 C7 105.6(6) . . . . ?
N1 C5 C6 C11 -92.1(8) . . . . ?
N1 C5 C6 C11' -80.2(7) . . . . ?
N1 C5 C6 C7' 85.6(5) . . . . ?
C11 C6 C7 C8 16.7(13) . . . . ?
C11' C6 C7 C8 5.0(12) . . . . ?
C7' C6 C7 C8 -72.1(19) . . . . ?
C5 C6 C7 C8 179.4(6) . . . . ?
C6 C7 C8 C9 -5.9(12) . . . . ?
C12 O1 C9 C10 174.0(8) . . . . ?
C12 O1 C9 C8 -12.1(12) . . . . ?
C7 C8 C9 O1 -178.5(8) . . . . ?
C7 C8 C9 C10 -4.9(13) . . . . ?
O1 C9 C10 C11 178.8(10) . . . . ?
C8 C9 C10 C11 4.6(14) . . . . ?
C9 C10 C11 C6 6.5(16) . . . . ?
C7 C6 C11 C10 -17.1(16) . . . . ?
C11' C6 C11 C10 83(4) . . . . ?
C7' C6 C11 C10 2.7(15) . . . . ?
C5 C6 C11 C10 -179.4(8) . . . . ?
C7 C6 C7' C8' 102(2) . . . . ?
C11 C6 C7' C8' 1.5(11) . . . . ?
C11' C6 C7' C8' -9.7(10) . . . . ?
C5 C6 C7' C8' -176.3(5) . . . . ?
C6 C7' C8' C9' 4.1(10) . . . . ?
C12' O1' C9' C10' 170.2(7) . . . . ?
C12' O1' C9' C8' -5.2(9) . . . . ?
C7' C8' C9' C10' 2.2(10) . . . . ?
C7' C8' C9' O1' 177.4(6) . . . . ?
O1' C9' C10' C11' -177.8(8) . . . . ?
C8' C9' C10' C11' -2.2(11) . . . . ?
C9' C10' C11' C6 -4.1(14) . . . . ?
C7 C6 C11' C10' -9.2(14) . . . . ?
C11 C6 C11' C10' -94(4) . . . . ?
C7' C6 C11' C10' 9.8(13) . . . . ?
C5 C6 C11' C10' 176.6(7) . . . . ?

loop_
_platon_squeeze_void_nr
_platon_squeeze_void_average_x
_platon_squeeze_void_average_y
_platon_squeeze_void_average_z
_platon_squeeze_void_volume
_platon_squeeze_void_count_electrons
_platon_squeeze_void_content
1 0.250 0.250 -0.001 309 95 ' '
2 0.750 0.750 -0.021 309 95 ' '
3 0.250 0.750 0.250 154 52 ' '
4 0.750 0.250 0.250 154 52 ' '
5 0.250 0.750 0.750 154 52 ' '
6 0.750 0.250 0.750 154 52 ' '
